data_6000004
loop_
_publ_author_name
'Christensen, A. N.'
'Hazell, R. G.'
'Hewat, A. W.'

_publ_section_title
;
 Synthesis, crystal growth and structure investigations of rare-earth
 disilicates and rare-earth oxyapatites
;
_journal_issue 1
_journal_name_full 'Acta Chemica Scandinavica'
_journal_page_first 37
_journal_page_last 43
_journal_paper_doi 10.3891/acta.chem.scand.51-0037
_journal_volume 51
_journal_year 1997
_chemical_formula_sum 'Ho2 O7 Si2'
_space_group_name_H-M_alt 'P 1 21/c 1'
_cell_angle_alpha 90.000
_cell_angle_beta 96.017
_cell_angle_gamma 90.000
_cell_length_a 4.6929
_cell_length_b 10.8627
_cell_length_c 5.5895
_cell_volume 283.37
_cod_database_code 6000004

loop_
_atom_site_label
_atom_site_fract_x
_atom_site_fract_y
_atom_site_fract_z
? ? ? ?
